data_4104731
loop_
_publ_author_name
'Edwin Otten'
'Rebecca C. Neu'
'Douglas W. Stephan'

_publ_section_title
;
 Complexation of Nitrous Oxide by Frustrated Lewis Pairs
;
_journal_name_full 'Journal of the American Chemical Society'
_journal_page_first 9918
_journal_page_last 9919
_journal_paper_doi 10.1021/ja904377v
_journal_volume 131
_journal_year 2009
_chemical_formula_sum 'C30 H32 B F10 N2 O P'
_chemical_formula_weight 668.36
_space_group_IT_number 2
_symmetry_cell_setting triclinic
_symmetry_space_group_name_Hall '-P 1'
_symmetry_space_group_name_H-M 'P -1'
_atom_sites_solution_hydrogens geom
_atom_sites_solution_primary direct
_atom_sites_solution_secondary difmap
_audit_creation_method SHELXL-97
_cell_angle_alpha 70.621(4)
_cell_angle_beta 76.818(4)
_cell_angle_gamma 65.912(4)
_cell_formula_units_Z 2
_cell_length_a 10.3832(8)
_cell_length_b 11.9066(9)
_cell_length_c 14.5601(12)
_cell_measurement_temperature 296(2)
_cell_measurement_theta_max 25.0
_cell_measurement_theta_min 2.0
_cell_volume 1541.2(2)
_computing_structure_refinement 'SHELXL-97 (Sheldrick, 1997)'
_computing_structure_solution 'SHELXS-97 (Sheldrick, 1990)'
_diffrn_ambient_temperature 296(2)
_diffrn_measured_fraction_theta_full 0.992
_diffrn_measured_fraction_theta_max 0.992
_diffrn_radiation_monochromator graphite
_diffrn_radiation_source 'fine-focus sealed tube'
_diffrn_radiation_type MoK\a
_diffrn_radiation_wavelength 0.71073
_diffrn_reflns_av_R_equivalents 0.0309
_diffrn_reflns_av_sigmaI/netI 0.0299
_diffrn_reflns_limit_h_max 17
_diffrn_reflns_limit_h_min -17
_diffrn_reflns_limit_k_max 20
_diffrn_reflns_limit_k_min -20
_diffrn_reflns_limit_l_max 25
_diffrn_reflns_limit_l_min -25
_diffrn_reflns_number 60932
_diffrn_reflns_theta_full 37.83
_diffrn_reflns_theta_max 37.83
_diffrn_reflns_theta_min 2.11
_exptl_absorpt_coefficient_mu 0.178
_exptl_absorpt_correction_T_max 0.7555
_exptl_absorpt_correction_T_min 0.6931
_exptl_absorpt_correction_type empirical
_exptl_crystal_density_diffrn 1.440
_exptl_crystal_F_000 688
_exptl_crystal_size_max 0.25
_exptl_crystal_size_mid 0.22
_exptl_crystal_size_min 0.19
_refine_diff_density_max 0.543
_refine_diff_density_min -0.259
_refine_diff_density_rms 0.054
_refine_ls_extinction_method none
_refine_ls_goodness_of_fit_ref 1.021
_refine_ls_hydrogen_treatment constr
_refine_ls_matrix_type full
_refine_ls_number_parameters 415
_refine_ls_number_reflns 16452
_refine_ls_number_restraints 0
_refine_ls_restrained_S_all 1.021
_refine_ls_R_factor_all 0.0546
_refine_ls_R_factor_gt 0.0377
_refine_ls_shift/su_max 0.001
_refine_ls_shift/su_mean 0.000
_refine_ls_structure_factor_coef Fsqd
_refine_ls_weighting_details 'calc w=1/[\s^2^(Fo^2^)+(0.0590P)^2^+0.2143P] where P=(Fo^2^+2Fc^2^)/3'
_refine_ls_weighting_scheme calc
_refine_ls_wR_factor_gt 0.1043
_refine_ls_wR_factor_ref 0.1151
_reflns_number_gt 12630
_reflns_number_total 16452
_reflns_threshold_expression >2sigma(I)
_cod_data_source_file ja904377v_si_002_2.cif
_cod_data_source_block tu3PN2OB(C6F5)2Ph
_cod_database_code 4104731

loop_
_symmetry_equiv_pos_as_xyz
'x, y, z'
'-x, -y, -z'

loop_
_atom_site_label
_atom_site_type_symbol
_atom_site_fract_x
_atom_site_fract_y
_atom_site_fract_z
_atom_site_U_iso_or_equiv
_atom_site_adp_type
_atom_site_occupancy
_atom_site_symmetry_multiplicity
_atom_site_calc_flag
_atom_site_refinement_flags
P1 P -0.189047(18) 0.438748(17) 0.197715(13) 0.01546(4) Uani 1 1 d .
F1 F 0.35038(7) 0.31833(6) 0.26478(4) 0.03317(12) Uani 1 1 d .
F2 F 0.29463(8) 0.40325(7) 0.42314(6) 0.04645(17) Uani 1 1 d .
F3 F 0.16002(9) 0.29584(8) 0.59119(5) 0.04959(18) Uani 1 1 d .
F4 F 0.08009(8) 0.10282(7) 0.59737(4) 0.03853(14) Uani 1 1 d .
F5 F 0.13284(6) 0.01656(5) 0.44185(4) 0.02650(10) Uani 1 1 d .
F6 F 0.39801(6) -0.13210(5) 0.37635(4) 0.02778(10) Uani 1 1 d .
F7 F 0.36426(6) -0.34633(5) 0.38861(5) 0.03521(13) Uani 1 1 d .
F8 F 0.20169(8) -0.34838(7) 0.26622(7) 0.04812(18) Uani 1 1 d .
F9 F 0.06709(8) -0.12687(7) 0.13508(6) 0.04550(16) Uani 1 1 d .
F10 F 0.09214(6) 0.08897(6) 0.12413(4) 0.03264(12) Uani 1 1 d .
N1 N -0.02112(6) 0.36748(6) 0.14699(4) 0.01778(10) Uani 1 1 d .
O1 O 0.19052(5) 0.23470(5) 0.16947(4) 0.01790(9) Uani 1 1 d .
N2 N 0.05840(6) 0.28195(6) 0.20948(4) 0.01746(10) Uani 1 1 d .
C1 C 0.44510(7) 0.08888(7) 0.19259(5) 0.01781(11) Uani 1 1 d .
C2 C 0.47451(8) 0.09927(8) 0.09205(6) 0.02402(14) Uani 1 1 d .
H2 H 0.3997 0.1269 0.0552 0.029 Uiso 1 1 calc R
C3 C 0.61257(9) 0.06941(9) 0.04560(7) 0.02926(16) Uani 1 1 d .
H3 H 0.6286 0.0790 -0.0216 0.035 Uiso 1 1 calc R
C4 C 0.72618(8) 0.02539(8) 0.09934(7) 0.02778(16) Uani 1 1 d .
H4 H 0.8186 0.0051 0.0687 0.033 Uiso 1 1 calc R
C5 C 0.70033(8) 0.01204(8) 0.19938(7) 0.02616(15) Uani 1 1 d .
H5 H 0.7759 -0.0184 0.2362 0.031 Uiso 1 1 calc R
C6 C 0.56178(8) 0.04398(8) 0.24500(6) 0.02221(13) Uani 1 1 d .
H6 H 0.5464 0.0352 0.3121 0.027 Uiso 1 1 calc R
C7 C 0.25256(7) 0.15742(7) 0.34556(5) 0.01801(11) Uani 1 1 d .
C8 C 0.28789(8) 0.25810(8) 0.34660(6) 0.02329(13) Uani 1 1 d .
C9 C 0.25907(10) 0.30507(9) 0.42713(7) 0.02991(17) Uani 1 1 d .
C10 C 0.19129(10) 0.25065(10) 0.51279(7) 0.03114(17) Uani 1 1 d .
C11 C 0.15248(9) 0.15185(9) 0.51600(6) 0.02581(15) Uani 1 1 d .
C12 C 0.18264(8) 0.10784(7) 0.43346(5) 0.02009(12) Uani 1 1 d .
C13 C 0.24629(7) -0.00822(7) 0.25099(5) 0.01846(11) Uani 1 1 d .
C14 C 0.31327(8) -0.12515(7) 0.31532(6) 0.02102(12) Uani 1 1 d .
C15 C 0.29849(8) -0.23817(7) 0.32276(7) 0.02558(15) Uani 1 1 d .
C16 C 0.21547(9) -0.23947(9) 0.26166(8) 0.03047(17) Uani 1 1 d .
C17 C 0.14755(9) -0.12715(9) 0.19575(7) 0.02891(16) Uani 1 1 d .
C18 C 0.16335(8) -0.01505(8) 0.19169(6) 0.02267(13) Uani 1 1 d .
C19 C -0.30161(8) 0.45224(8) 0.10791(6) 0.02157(12) Uani 1 1 d .
C20 C -0.23035(11) 0.48374(11) 0.00222(6) 0.03144(18) Uani 1 1 d .
H20A H -0.2901 0.4913 -0.0427 0.047 Uiso 1 1 calc R
H20B H -0.1404 0.4166 -0.0044 0.047 Uiso 1 1 calc R
H20C H -0.2162 0.5629 -0.0120 0.047 Uiso 1 1 calc R
C21 C -0.31489(11) 0.32260(9) 0.12558(8) 0.03196(18) Uani 1 1 d .
H21A H -0.3689 0.3030 0.1877 0.048 Uiso 1 1 calc R
H21B H -0.2220 0.2574 0.1256 0.048 Uiso 1 1 calc R
H21C H -0.3621 0.3264 0.0745 0.048 Uiso 1 1 calc R
C22 C -0.45059(9) 0.55436(9) 0.11685(7) 0.03096(17) Uani 1 1 d .
H22A H -0.4433 0.6370 0.0983 0.046 Uiso 1 1 calc R
H22B H -0.4930 0.5366 0.1833 0.046 Uiso 1 1 calc R
H22C H -0.5083 0.5532 0.0745 0.046 Uiso 1 1 calc R
C23 C -0.22928(8) 0.34228(8) 0.32440(6) 0.02305(13) Uani 1 1 d .
C24 C -0.39002(9) 0.38966(10) 0.35600(7) 0.03282(19) Uani 1 1 d .
H24A H -0.4084 0.3432 0.4223 0.049 Uiso 1 1 calc R
H24B H -0.4378 0.3762 0.3137 0.049 Uiso 1 1 calc R
H24C H -0.4241 0.4791 0.3517 0.049 Uiso 1 1 calc R
C25 C -0.15396(10) 0.35415(10) 0.39851(6) 0.03173(18) Uani 1 1 d .
H25A H -0.1954 0.4397 0.4052 0.048 Uiso 1 1 calc R
H25B H -0.0550 0.3347 0.3757 0.048 Uiso 1 1 calc R
H25C H -0.1645 0.2954 0.4609 0.048 Uiso 1 1 calc R
C26 C -0.17840(10) 0.19869(8) 0.33079(7) 0.03129(18) Uani 1 1 d .
H26A H -0.2071 0.1538 0.3951 0.047 Uiso 1 1 calc R
H26B H -0.0769 0.1650 0.3182 0.047 Uiso 1 1 calc R
H26C H -0.2197 0.1881 0.2830 0.047 Uiso 1 1 calc R
C27 C -0.18732(8) 0.59693(7) 0.19456(6) 0.02114(12) Uani 1 1 d .
C28 C -0.18161(10) 0.67906(8) 0.08805(7) 0.02907(16) Uani 1 1 d .
H28A H -0.2698 0.7037 0.0629 0.044 Uiso 1 1 calc R
H28B H -0.1055 0.6306 0.0490 0.044 Uiso 1 1 calc R
H28C H -0.1660 0.7541 0.0858 0.044 Uiso 1 1 calc R
C29 C -0.31939(9) 0.67083(9) 0.25364(8) 0.03198(18) Uani 1 1 d .
H29A H -0.3170 0.7528 0.2473 0.048 Uiso 1 1 calc R
H29B H -0.3201 0.6236 0.3214 0.048 Uiso 1 1 calc R
H29C H -0.4034 0.6821 0.2291 0.048 Uiso 1 1 calc R
C30 C -0.05134(9) 0.57599(9) 0.23415(7) 0.02857(16) Uani 1 1 d .
H30A H 0.0302 0.5304 0.1966 0.043 Uiso 1 1 calc R
H30B H -0.0518 0.5274 0.3016 0.043 Uiso 1 1 calc R
H30C H -0.0477 0.6572 0.2290 0.043 Uiso 1 1 calc R
B1 B 0.28305(8) 0.11748(7) 0.24276(6) 0.01702(12) Uani 1 1 d .

loop_
_atom_site_aniso_label
_atom_site_aniso_U_11
_atom_site_aniso_U_22
_atom_site_aniso_U_33
_atom_site_aniso_U_23
_atom_site_aniso_U_13
_atom_site_aniso_U_12
P1 0.01354(7) 0.01533(7) 0.01619(7) -0.00363(5) -0.00196(5) -0.00422(5)
F1 0.0379(3) 0.0323(3) 0.0355(3) -0.0143(2) 0.0114(2) -0.0227(2)
F2 0.0513(4) 0.0515(4) 0.0591(4) -0.0363(3) 0.0087(3) -0.0314(3)
F3 0.0632(5) 0.0653(5) 0.0351(3) -0.0346(3) 0.0036(3) -0.0258(4)
F4 0.0510(4) 0.0434(3) 0.0166(2) -0.0081(2) 0.0077(2) -0.0186(3)
F5 0.0333(3) 0.0255(2) 0.0212(2) -0.00534(17) 0.00459(18) -0.0157(2)
F6 0.0276(2) 0.0229(2) 0.0286(2) -0.00296(18) -0.01004(19) -0.00434(18)
F7 0.0337(3) 0.0175(2) 0.0415(3) -0.0017(2) 0.0015(2) -0.00452(19)
F8 0.0455(4) 0.0296(3) 0.0793(5) -0.0194(3) -0.0038(3) -0.0212(3)
F9 0.0412(3) 0.0472(4) 0.0647(5) -0.0247(3) -0.0173(3) -0.0186(3)
F10 0.0362(3) 0.0299(3) 0.0340(3) -0.0075(2) -0.0173(2) -0.0080(2)
N1 0.0159(2) 0.0175(2) 0.0166(2) -0.00372(18) -0.00147(18) -0.00358(18)
O1 0.01393(19) 0.0180(2) 0.0165(2) -0.00369(16) 0.00036(15) -0.00249(16)
N2 0.0147(2) 0.0177(2) 0.0172(2) -0.00468(18) -0.00054(17) -0.00373(18)
C1 0.0154(2) 0.0168(3) 0.0192(3) -0.0054(2) -0.0010(2) -0.0039(2)
C2 0.0187(3) 0.0289(4) 0.0199(3) -0.0073(3) -0.0005(2) -0.0044(3)
C3 0.0233(3) 0.0340(4) 0.0247(3) -0.0104(3) 0.0056(3) -0.0069(3)
C4 0.0177(3) 0.0256(4) 0.0383(4) -0.0130(3) 0.0047(3) -0.0068(3)
C5 0.0169(3) 0.0249(3) 0.0373(4) -0.0106(3) -0.0046(3) -0.0054(2)
C6 0.0186(3) 0.0239(3) 0.0237(3) -0.0075(2) -0.0039(2) -0.0056(2)
C7 0.0170(3) 0.0183(3) 0.0172(3) -0.0050(2) -0.0015(2) -0.0049(2)
C8 0.0223(3) 0.0249(3) 0.0250(3) -0.0104(3) 0.0019(2) -0.0102(3)
C9 0.0297(4) 0.0332(4) 0.0355(4) -0.0196(3) 0.0002(3) -0.0136(3)
C10 0.0332(4) 0.0394(5) 0.0257(4) -0.0191(3) -0.0017(3) -0.0105(3)
C11 0.0279(3) 0.0301(4) 0.0160(3) -0.0071(3) -0.0006(2) -0.0075(3)
C12 0.0212(3) 0.0203(3) 0.0163(3) -0.0044(2) -0.0020(2) -0.0055(2)
C13 0.0166(3) 0.0181(3) 0.0191(3) -0.0062(2) 0.0003(2) -0.0051(2)
C14 0.0181(3) 0.0182(3) 0.0235(3) -0.0057(2) 0.0001(2) -0.0045(2)
C15 0.0212(3) 0.0172(3) 0.0321(4) -0.0061(3) 0.0045(3) -0.0052(2)
C16 0.0247(3) 0.0243(4) 0.0460(5) -0.0152(3) 0.0045(3) -0.0121(3)
C17 0.0230(3) 0.0310(4) 0.0397(4) -0.0168(3) -0.0018(3) -0.0116(3)
C18 0.0200(3) 0.0230(3) 0.0256(3) -0.0091(3) -0.0022(2) -0.0065(2)
C19 0.0205(3) 0.0241(3) 0.0223(3) -0.0039(2) -0.0060(2) -0.0102(2)
C20 0.0337(4) 0.0457(5) 0.0204(3) -0.0056(3) -0.0062(3) -0.0205(4)
C21 0.0367(4) 0.0311(4) 0.0377(5) -0.0089(3) -0.0083(4) -0.0196(4)
C22 0.0197(3) 0.0324(4) 0.0371(4) -0.0039(3) -0.0111(3) -0.0059(3)
C23 0.0182(3) 0.0258(3) 0.0183(3) -0.0012(2) 0.0002(2) -0.0060(2)
C24 0.0192(3) 0.0393(5) 0.0293(4) -0.0035(3) 0.0042(3) -0.0081(3)
C25 0.0251(4) 0.0442(5) 0.0179(3) -0.0077(3) -0.0016(3) -0.0056(3)
C26 0.0293(4) 0.0235(4) 0.0308(4) 0.0046(3) -0.0017(3) -0.0097(3)
C27 0.0188(3) 0.0198(3) 0.0267(3) -0.0105(2) -0.0002(2) -0.0067(2)
C28 0.0317(4) 0.0198(3) 0.0340(4) -0.0021(3) -0.0041(3) -0.0114(3)
C29 0.0240(3) 0.0287(4) 0.0449(5) -0.0218(4) 0.0033(3) -0.0054(3)
C30 0.0235(3) 0.0371(4) 0.0349(4) -0.0199(3) -0.0005(3) -0.0138(3)
B1 0.0161(3) 0.0165(3) 0.0163(3) -0.0041(2) -0.0013(2) -0.0042(2)

loop_
_atom_type_symbol
_atom_type_description
_atom_type_scat_dispersion_real
_atom_type_scat_dispersion_imag
_atom_type_scat_source
C C 0.0033 0.0016 'International Tables Vol C Tables 4.2.6.8 and 6.1.1.4'
H H 0.0000 0.0000 'International Tables Vol C Tables 4.2.6.8 and 6.1.1.4'
B B 0.0013 0.0007 'International Tables Vol C Tables 4.2.6.8 and 6.1.1.4'
N N 0.0061 0.0033 'International Tables Vol C Tables 4.2.6.8 and 6.1.1.4'
O O 0.0106 0.0060 'International Tables Vol C Tables 4.2.6.8 and 6.1.1.4'
F F 0.0171 0.0103 'International Tables Vol C Tables 4.2.6.8 and 6.1.1.4'
P P 0.1023 0.0942 'International Tables Vol C Tables 4.2.6.8 and 6.1.1.4'

loop_
_geom_angle_atom_site_label_1
_geom_angle_atom_site_label_2
_geom_angle_atom_site_label_3
_geom_angle
N1 P1 C19 102.32(3)
N1 P1 C27 102.03(3)
C19 P1 C27 112.93(4)
N1 P1 C23 112.36(3)
C19 P1 C23 112.71(4)
C27 P1 C23 113.45(4)
N2 N1 P1 112.85(5)
N2 O1 B1 111.61(5)
N1 N2 O1 111.68(6)
C2 C1 C6 116.68(6)
C2 C1 B1 119.25(6)
C6 C1 B1 123.87(6)
C3 C2 C1 121.94(7)
C3 C2 H2 119.0
C1 C2 H2 119.0
C4 C3 C2 120.13(8)
C4 C3 H3 119.9
C2 C3 H3 119.9
C5 C4 C3 119.16(7)
C5 C4 H4 120.4
C3 C4 H4 120.4
C4 C5 C6 120.33(8)
C4 C5 H5 119.8
C6 C5 H5 119.8
C5 C6 C1 121.75(7)
C5 C6 H6 119.1
C1 C6 H6 119.1
C12 C7 C8 113.93(7)
C12 C7 B1 126.75(6)
C8 C7 B1 119.11(6)
F1 C8 C9 115.97(7)
F1 C8 C7 119.91(7)
C9 C8 C7 124.09(8)
F2 C9 C10 119.48(8)
F2 C9 C8 121.22(9)
C10 C9 C8 119.30(8)
F3 C10 C11 120.23(9)
F3 C10 C9 120.43(9)
C11 C10 C9 119.32(8)
F4 C11 C10 119.66(7)
F4 C11 C12 120.62(8)
C10 C11 C12 119.65(8)
F5 C12 C11 115.21(7)
F5 C12 C7 121.00(6)
C11 C12 C7 123.71(7)
C18 C13 C14 113.58(7)
C18 C13 B1 126.38(7)
C14 C13 B1 119.70(6)
F6 C14 C15 115.91(7)
F6 C14 C13 119.62(7)
C15 C14 C13 124.47(8)
F7 C15 C16 119.91(8)
F7 C15 C14 120.64(8)
C16 C15 C14 119.45(8)
F8 C16 C17 120.60(9)
F8 C16 C15 120.54(9)
C17 C16 C15 118.86(8)
F9 C17 C16 119.65(8)
F9 C17 C18 120.46(9)
C16 C17 C18 119.89(8)
F10 C18 C17 114.65(7)
F10 C18 C13 121.61(7)
C17 C18 C13 123.74(8)
C21 C19 C22 109.31(7)
C21 C19 C20 105.96(7)
C22 C19 C20 109.66(7)
C21 C19 P1 109.49(6)
C22 C19 P1 111.54(6)
C20 C19 P1 110.72(5)
C19 C20 H20A 109.5
C19 C20 H20B 109.5
H20A C20 H20B 109.5
C19 C20 H20C 109.5
H20A C20 H20C 109.5
H20B C20 H20C 109.5
C19 C21 H21A 109.5
C19 C21 H21B 109.5
H21A C21 H21B 109.5
C19 C21 H21C 109.5
H21A C21 H21C 109.5
H21B C21 H21C 109.5
C19 C22 H22A 109.5
C19 C22 H22B 109.5
H22A C22 H22B 109.5
C19 C22 H22C 109.5
H22A C22 H22C 109.5
H22B C22 H22C 109.5
C24 C23 C25 108.46(7)
C24 C23 C26 108.13(7)
C25 C23 C26 107.21(7)
C24 C23 P1 110.40(6)
C25 C23 P1 110.47(6)
C26 C23 P1 112.04(6)
C23 C24 H24A 109.5
C23 C24 H24B 109.5
H24A C24 H24B 109.5
C23 C24 H24C 109.5
H24A C24 H24C 109.5
H24B C24 H24C 109.5
C23 C25 H25A 109.5
C23 C25 H25B 109.5
H25A C25 H25B 109.5
C23 C25 H25C 109.5
H25A C25 H25C 109.5
H25B C25 H25C 109.5
C23 C26 H26A 109.5
C23 C26 H26B 109.5
H26A C26 H26B 109.5
C23 C26 H26C 109.5
H26A C26 H26C 109.5
H26B C26 H26C 109.5
C28 C27 C29 108.66(7)
C28 C27 C30 106.49(7)
C29 C27 C30 110.18(7)
C28 C27 P1 109.77(6)
C29 C27 P1 112.10(6)
C30 C27 P1 109.48(6)
C27 C28 H28A 109.5
C27 C28 H28B 109.5
H28A C28 H28B 109.5
C27 C28 H28C 109.5
H28A C28 H28C 109.5
H28B C28 H28C 109.5
C27 C29 H29A 109.5
C27 C29 H29B 109.5
H29A C29 H29B 109.5
C27 C29 H29C 109.5
H29A C29 H29C 109.5
H29B C29 H29C 109.5
C27 C30 H30A 109.5
C27 C30 H30B 109.5
H30A C30 H30B 109.5
C27 C30 H30C 109.5
H30A C30 H30C 109.5
H30B C30 H30C 109.5
O1 B1 C1 105.94(5)
O1 B1 C7 106.50(5)
C1 B1 C7 113.85(6)
O1 B1 C13 108.92(6)
C1 B1 C13 105.99(5)
C7 B1 C13 115.21(6)

loop_
_geom_bond_atom_site_label_1
_geom_bond_atom_site_label_2
_geom_bond_distance
P1 N1 1.7107(6)
P1 C19 1.8724(8)
P1 C27 1.8760(8)
P1 C23 1.8790(8)
F1 C8 1.3472(10)
F2 C9 1.3430(11)
F3 C10 1.3394(10)
F4 C11 1.3426(10)
F5 C12 1.3437(9)
F6 C14 1.3488(10)
F7 C15 1.3436(10)
F8 C16 1.3402(10)
F9 C17 1.3456(11)
F10 C18 1.3506(10)
N1 N2 1.2602(8)
O1 N2 1.3270(8)
O1 B1 1.5475(9)
C1 C2 1.3993(10)
C1 C6 1.3993(10)
C1 B1 1.6179(10)
C2 C3 1.3929(11)
C2 H2 0.9300
C3 C4 1.3866(13)
C3 H3 0.9300
C4 C5 1.3863(13)
C4 H4 0.9300
C5 C6 1.3930(11)
C5 H5 0.9300
C6 H6 0.9300
C7 C12 1.3921(10)
C7 C8 1.3948(11)
C7 B1 1.6431(10)
C8 C9 1.3841(12)
C9 C10 1.3807(14)
C10 C11 1.3749(14)
C11 C12 1.3890(11)
C13 C18 1.3916(11)
C13 C14 1.3930(10)
C13 B1 1.6512(11)
C14 C15 1.3822(11)
C15 C16 1.3801(14)
C16 C17 1.3762(14)
C17 C18 1.3906(12)
C19 C21 1.5368(12)
C19 C22 1.5382(12)
C19 C20 1.5429(12)
C20 H20A 0.9600
C20 H20B 0.9600
C20 H20C 0.9600
C21 H21A 0.9600
C21 H21B 0.9600
C21 H21C 0.9600
C22 H22A 0.9600
C22 H22B 0.9600
C22 H22C 0.9600
C23 C24 1.5391(11)
C23 C25 1.5402(13)
C23 C26 1.5461(13)
C24 H24A 0.9600
C24 H24B 0.9600
C24 H24C 0.9600
C25 H25A 0.9600
C25 H25B 0.9600
C25 H25C 0.9600
C26 H26A 0.9600
C26 H26B 0.9600
C26 H26C 0.9600
C27 C28 1.5375(12)
C27 C29 1.5408(11)
C27 C30 1.5415(11)
C28 H28A 0.9600
C28 H28B 0.9600
C28 H28C 0.9600
C29 H29A 0.9600
C29 H29B 0.9600
C29 H29C 0.9600
C30 H30A 0.9600
C30 H30B 0.9600
C30 H30C 0.9600
